data_4311496
loop_
_publ_author_name
'Sujit K. Ghosh'
'G. Savitha'
'Parimal K. Bharadwaj'

_publ_section_title
;
 Reactivity of Pyridine-2,4,6-tricarboxylic Acid toward Zn(II) Salts under
 Different Reaction Conditions
;
_journal_name_full 'Inorganic Chemistry'
_journal_page_first 5495
_journal_page_last 5497
_journal_paper_doi 10.1021/ic049490c
_journal_volume 43
_journal_year 2004
_chemical_formula_moiety 'C24 H21 N3 O24 Zn3, 7(H2 O)'
_chemical_formula_sum 'C24 H35 N3 O31 Zn3'
_chemical_formula_weight 1057.65
_chemical_name_systematic
;
 ?
;
_space_group_IT_number 146
_symmetry_cell_setting trigonal
_symmetry_space_group_name_Hall 'R 3'
_symmetry_space_group_name_H-M 'R 3 :H'
_atom_sites_solution_hydrogens geom
_atom_sites_solution_primary direct
_atom_sites_solution_secondary difmap
_audit_creation_method SHELXL-97
_cell_angle_alpha 90.00
_cell_angle_beta 90.00
_cell_angle_gamma 120.00
_cell_formula_units_Z 3
_cell_length_a 17.1581(2)
_cell_length_b 17.1581(2)
_cell_length_c 10.4309(1)
_cell_measurement_reflns_used 999
_cell_measurement_temperature 100
_cell_measurement_theta_max 28.23
_cell_measurement_theta_min 2.04
_cell_volume 2659.44(5)
_computing_cell_refinement 'SAINT 6.45 ( Bruker, 2003)'
_computing_data_collection 'SMART 5.628 (Bruker, 2003)'
_computing_data_reduction 'SAINT 6.45  (Bruker, 2003)'
_computing_molecular_graphics 'Diamond 2.1'
_computing_structure_refinement 'SHELXL-97 (Sheldrick, 1997)'
_computing_structure_solution SIR-97
_diffrn_ambient_temperature 100
_diffrn_measured_fraction_theta_full 0.993
_diffrn_measured_fraction_theta_max 0.993
_diffrn_measurement_device_type 'Bruker SMART APEX'
_diffrn_measurement_method /w-scans
_diffrn_radiation_monochromator graphite
_diffrn_radiation_source 'fine-focus sealed tube'
_diffrn_radiation_type MoK\a
_diffrn_radiation_wavelength 0.71073
_diffrn_reflns_av_R_equivalents 0.0000
_diffrn_reflns_av_sigmaI/netI 0.0690
_diffrn_reflns_limit_h_max 11
_diffrn_reflns_limit_h_min -22
_diffrn_reflns_limit_k_max 22
_diffrn_reflns_limit_k_min 0
_diffrn_reflns_limit_l_max 13
_diffrn_reflns_limit_l_min -13
_diffrn_reflns_number 2842
_diffrn_reflns_theta_full 28.32
_diffrn_reflns_theta_max 28.32
_diffrn_reflns_theta_min 2.37
_diffrn_standards_decay_% <0.08
_exptl_absorpt_coefficient_mu 0.712
_exptl_crystal_colour colorless
_exptl_crystal_density_diffrn 0.660
_exptl_crystal_density_method 'not measured'
_exptl_crystal_description hexagonal
_exptl_crystal_F_000 538
_exptl_crystal_size_max 0.18
_exptl_crystal_size_mid 0.15
_exptl_crystal_size_min 0.11
_refine_diff_density_max 3.236
_refine_diff_density_min -1.418
_refine_diff_density_rms 0.293
_refine_ls_abs_structure_details 'Flack H D (1983), Acta Cryst. A39, 876-881'
_refine_ls_abs_structure_Flack 0.00(4)
_refine_ls_extinction_coef 0.0000(3)
_refine_ls_extinction_expression Fc^*^=kFc[1+0.001xFc^2^\l^3^/sin(2\q)]^-1/4^
_refine_ls_extinction_method SHELXL
_refine_ls_goodness_of_fit_ref 1.084
_refine_ls_hydrogen_treatment mixed
_refine_ls_matrix_type full
_refine_ls_number_parameters 181
_refine_ls_number_reflns 2842
_refine_ls_number_restraints 1
_refine_ls_restrained_S_all 1.084
_refine_ls_R_factor_all 0.1114
_refine_ls_R_factor_gt 0.0960
_refine_ls_shift/su_max 1.023
_refine_ls_shift/su_mean 0.136
_refine_ls_structure_factor_coef Fsqd
_refine_ls_weighting_details 'calc w=1/[\s^2^(Fo^2^)+(0.1891P)^2^+42.1271P] where P=(Fo^2^+2Fc^2^)/3'
_refine_ls_weighting_scheme calc
_refine_ls_wR_factor_gt 0.2529
_refine_ls_wR_factor_ref 0.2735
_reflns_number_gt 2377
_reflns_number_total 2842
_reflns_threshold_expression >2sigma(I)
_cod_data_source_file ic049490csi20040709_100307_4.cif
_cod_data_source_block compound4
_cod_depositor_comments
;
The following automatic conversions were performed:
'_symmetry_cell_setting' value 'Trigonal' changed to 'trigonal' according
to '/home/adriana/struct/CIF-dictionaries/cif_core.dic' dictionary named
'cif_core.dic' version 2.4.1 from 2010-06-29.

Automatic conversion script
Id: cif_fix_enum 1555 2011-01-17 13:19:09Z saulius 

The following automatic conversions were performed:

'_cell_measurement_temperature' value '100K' was changed to '100' -
the value should be numeric and without a unit
designator.

'_diffrn_ambient_temperature' value '100K' was changed
to '100' - the value should be numeric and without a unit designator.

Automatic conversion script
Id: cif_fix_values 1569 2011-02-09 13:29:24Z adriana 

2021-04-13
Formula fixed to be consistent with given Z value
                 miguel
;
_cod_original_formula_sum 'C8 H11.67 N O10.33 Zn'
_cod_original_formula_weight 352.55
_cod_original_formula_moiety 'C8 H11.67 N O10.33 Zn'
_cod_original_cell_volume 2659.4(4)
_cod_original_sg_symbol_H-M 'R 3'
_cod_database_code 4311496

loop_
_symmetry_equiv_pos_as_xyz
'x, y, z'
'-y, x-y, z'
'-x+y, -x, z'
'x+2/3, y+1/3, z+1/3'
'-y+2/3, x-y+1/3, z+1/3'
'-x+y+2/3, -x+1/3, z+1/3'
'x+1/3, y+2/3, z+2/3'
'-y+1/3, x-y+2/3, z+2/3'
'-x+y+1/3, -x+2/3, z+2/3'

loop_
_atom_site_label
_atom_site_type_symbol
_atom_site_fract_x
_atom_site_fract_y
_atom_site_fract_z
_atom_site_U_iso_or_equiv
_atom_site_adp_type
_atom_site_occupancy
_atom_site_symmetry_multiplicity
_atom_site_calc_flag
_atom_site_refinement_flags
_atom_site_disorder_assembly
_atom_site_disorder_group
Zn1 Zn 0.78993(8) 0.52217(8) 0.73311(11) 0.0159(4) Uani 1 1 d . . .
OW1 O 0.7989(6) 0.5334(6) 0.9292(9) 0.0198(18) Uani 1 1 d . . .
OW2 O 0.7811(5) 0.4933(6) 0.5395(8) 0.0219(17) Uani 1 1 d . . .
OW3 O 1.0350(4) 0.6597(4) 0.8109(6) 0.0088(12) Uiso 1 1 d . . .
OW4 O 1.086(3) 0.6282(11) 0.5940(17) 0.28(3) Uani 1 1 d . . .
OW5 O 0.6667 0.3333 0.9741(9) 0.0000(18) Uani 1 3 d S . .
O1 O 0.8951(6) 0.6678(6) 0.7096(8) 0.0217(17) Uani 1 1 d . . .
O2 O 0.9141(6) 0.8061(6) 0.7083(9) 0.0269(18) Uani 1 1 d . . .
O3 O 0.8981(6) 0.4967(6) 0.7341(7) 0.0192(17) Uani 1 1 d . . .
O4 O 0.6410(6) 0.4194(5) 0.7550(8) 0.0182(16) Uani 1 1 d . . .
O5 O 0.6319(6) 0.8260(6) 0.6985(10) 0.030(2) Uani 1 1 d . . .
O6 O 0.5082(5) 0.7130(6) 0.7842(9) 0.0190(17) Uani 1 1 d . . .
N1 N 0.7183(6) 0.5927(6) 0.7296(8) 0.0148(18) Uani 1 1 d . . .
C1 C 0.8672(8) 0.7223(8) 0.7145(10) 0.022(2) Uani 1 1 d . . .
C2 C 0.7649(7) 0.6820(7) 0.7270(8) 0.0119(18) Uani 1 1 d . . .
C3 C 0.7245(7) 0.7318(7) 0.7306(9) 0.0157(19) Uani 1 1 d . . .
H12 H 0.7585 0.7943 0.7290 0.019 Uiso 1 1 calc R . .
C4 C 0.6318(8) 0.6891(7) 0.7366(9) 0.0146(19) Uani 1 1 d . . .
C5 C 0.5826(8) 0.5960(8) 0.7394(9) 0.017(2) Uani 1 1 d . . .
H14 H 0.5200 0.5652 0.7432 0.020 Uiso 1 1 calc R . .
C6 C 0.6313(7) 0.5502(7) 0.7361(9) 0.0122(18) Uani 1 1 d . . .
C7 C 0.8606(7) 0.4118(8) 0.7412(10) 0.017(2) Uani 1 1 d . . .
C8 C 0.5866(7) 0.7487(7) 0.7402(10) 0.0154(19) Uani 1 1 d . . .

loop_
_atom_site_aniso_label
_atom_site_aniso_U_11
_atom_site_aniso_U_22
_atom_site_aniso_U_33
_atom_site_aniso_U_23
_atom_site_aniso_U_13
_atom_site_aniso_U_12
Zn1 0.0175(7) 0.0168(7) 0.0177(5) -0.0006(5) -0.0004(5) 0.0117(5)
OW1 0.026(4) 0.019(4) 0.021(4) 0.004(3) -0.002(3) 0.016(3)
OW2 0.022(4) 0.021(4) 0.024(4) 0.001(3) -0.003(3) 0.012(3)
OW4 0.53(6) 0.026(7) 0.039(9) 0.012(6) -0.070(18) -0.053(17)
OW5 0.000(3) 0.000(3) 0.000(4) 0.000 0.000 0.0000(13)
O1 0.015(4) 0.026(4) 0.027(4) 0.006(3) 0.006(3) 0.013(4)
O2 0.013(4) 0.023(4) 0.036(5) 0.006(4) 0.003(3) 0.003(3)
O3 0.018(4) 0.015(4) 0.025(4) -0.004(3) -0.006(3) 0.009(3)
O4 0.019(4) 0.018(4) 0.023(4) 0.002(3) -0.001(3) 0.013(3)
O5 0.029(5) 0.013(4) 0.051(6) 0.006(4) 0.003(4) 0.013(4)
O6 0.016(3) 0.013(4) 0.032(5) 0.010(3) 0.012(3) 0.011(3)
N1 0.022(5) 0.018(5) 0.011(4) -0.001(3) -0.002(3) 0.015(4)
C1 0.029(6) 0.023(6) 0.015(4) -0.002(4) -0.009(4) 0.014(5)
C2 0.017(5) 0.020(5) 0.007(4) 0.004(3) -0.001(3) 0.016(4)
C3 0.021(5) 0.018(5) 0.012(4) 0.002(4) 0.002(4) 0.013(4)
C4 0.021(5) 0.015(5) 0.012(4) 0.002(4) -0.001(4) 0.011(4)
C5 0.023(5) 0.022(5) 0.010(4) 0.001(4) -0.003(4) 0.015(5)
C6 0.018(5) 0.012(5) 0.008(4) -0.002(3) 0.001(3) 0.008(4)
C7 0.011(5) 0.024(5) 0.020(5) -0.004(4) -0.009(4) 0.011(4)
C8 0.011(5) 0.017(5) 0.017(4) 0.007(4) 0.008(4) 0.006(4)

loop_
_atom_type_symbol
_atom_type_description
_atom_type_scat_dispersion_real
_atom_type_scat_dispersion_imag
_atom_type_scat_source
C C 0.0033 0.0016 'International Tables Vol C Tables 4.2.6.8 and 6.1.1.4'
H H 0.0000 0.0000 'International Tables Vol C Tables 4.2.6.8 and 6.1.1.4'
N N 0.0061 0.0033 'International Tables Vol C Tables 4.2.6.8 and 6.1.1.4'
O O 0.0106 0.0060 'International Tables Vol C Tables 4.2.6.8 and 6.1.1.4'
Zn Zn 0.2839 1.4301 'International Tables Vol C Tables 4.2.6.8 and 6.1.1.4'

loop_
_geom_angle_atom_site_label_1
_geom_angle_atom_site_label_2
_geom_angle_atom_site_label_3
_geom_angle
_geom_angle_site_symmetry_1
_geom_angle_site_symmetry_3
_geom_angle_publ_flag
OW1 Zn1 OW2 171.5(4) . . ?
OW1 Zn1 O3 89.0(3) . . ?
OW2 Zn1 O3 85.5(3) . . ?
OW1 Zn1 N1 90.1(3) . . ?
OW2 Zn1 N1 97.3(3) . . ?
O3 Zn1 N1 160.6(4) . . ?
OW1 Zn1 O1 91.4(3) . . ?
OW2 Zn1 O1 94.7(3) . . ?
O3 Zn1 O1 86.0(3) . . ?
N1 Zn1 O1 74.6(3) . . ?
OW1 Zn1 O4 88.6(3) . . ?
OW2 Zn1 O4 89.6(3) . . ?
O3 Zn1 O4 127.0(3) . . ?
N1 Zn1 O4 72.3(3) . . ?
O1 Zn1 O4 146.9(3) . . ?
C1 O1 Zn1 115.7(8) . . ?
C7 O3 Zn1 104.2(7) . . ?
C7 O4 Zn1 115.9(7) 2_655 . ?
C6 N1 C2 120.7(9) . . ?
C6 N1 Zn1 120.9(7) . . ?
C2 N1 Zn1 118.3(7) . . ?
O1 C1 O2 126.3(12) . . ?
O1 C1 C2 116.5(10) . . ?
O2 C1 C2 117.1(10) . . ?
N1 C2 C3 122.0(10) . . ?
N1 C2 C1 114.5(9) . . ?
C3 C2 C1 123.5(10) . . ?
C2 C3 C4 119.1(10) . . ?
C3 C4 C5 119.4(10) . . ?
C3 C4 C8 118.0(9) . . ?
C5 C4 C8 122.6(10) . . ?
C4 C5 C6 117.0(10) . . ?
N1 C6 C5 121.8(10) . . ?
N1 C6 C7 114.3(9) . 2_655 ?
C5 C6 C7 123.8(10) . 2_655 ?
O4 C7 O3 125.6(10) 3_665 . ?
O4 C7 C6 115.7(11) 3_665 3_665 ?
O3 C7 C6 118.7(9) . 3_665 ?
O5 C8 O6 126.9(10) . . ?
O5 C8 C4 116.3(9) . . ?
O6 C8 C4 116.8(9) . . ?

loop_
_geom_bond_atom_site_label_1
_geom_bond_atom_site_label_2
_geom_bond_distance
_geom_bond_site_symmetry_2
_geom_bond_publ_flag
Zn1 OW1 2.053(9) . ?
Zn1 OW2 2.067(9) . ?
Zn1 O3 2.109(9) . ?
Zn1 N1 2.112(9) . ?
Zn1 O1 2.248(9) . ?
Zn1 O4 2.277(9) . ?
O1 C1 1.246(14) . ?
O2 C1 1.251(15) . ?
O3 C7 1.267(15) . ?
O4 C7 1.245(14) 2_655 ?
O5 C8 1.233(14) . ?
O6 C8 1.255(12) . ?
N1 C6 1.295(15) . ?
N1 C2 1.327(14) . ?
C1 C2 1.536(16) . ?
C2 C3 1.345(14) . ?
C3 C4 1.380(16) . ?
C4 C5 1.384(16) . ?
C4 C8 1.563(16) . ?
C5 C6 1.406(15) . ?
C6 C7 1.513(14) 2_655 ?
C7 O4 1.245(14) 3_665 ?
C7 C6 1.513(14) 3_665 ?
